data_4025970
loop_
_publ_author_name
'Gaosheng Yang'
'Yue Shen'
'Kui Li'
'Yongxian Sun'
'Yuanyuan Hua'

_publ_section_title
;
 AlCl3-Promoted Highly Regio- and Diastereoselective [3 + 2]
 Cycloadditions of Activated Cyclopropanes and Aromatic Aldehydes:
 Construction of 2,5-Diaryl-3,3,4-trisubstituted Tetrahydrofurans
;
_journal_name_full 'Journal of Organic Chemistry'
_journal_page_first 229
_journal_page_last 233
_journal_paper_doi 10.1021/jo1020773
_journal_volume 76
_journal_year 2011
_chemical_formula_sum 'C29 H26 Cl2 O6'
_chemical_formula_weight 541.40
_chemical_name_systematic
; 
 Diethyl r-4-benzoyl-c-2-(2,4-dichlorophenyl)-c-5-phenyltetrahydrofuran-3,3-dicarboxylate 
;
_space_group_IT_number 2
_symmetry_cell_setting triclinic
_symmetry_space_group_name_Hall '-P 1'
_symmetry_space_group_name_H-M 'P -1'
_atom_sites_solution_hydrogens geom
_atom_sites_solution_primary direct
_atom_sites_solution_secondary difmap
_audit_creation_method SHELXL-97
_cell_angle_alpha 77.125(6)
_cell_angle_beta 89.991(6)
_cell_angle_gamma 83.694(5)
_cell_formula_units_Z 2
_cell_length_a 8.565(4)
_cell_length_b 10.946(5)
_cell_length_c 14.765(7)
_cell_measurement_temperature 293(2)
_cell_volume 1340.9(11)
_computing_structure_refinement 'SHELXL-97 (Sheldrick, 1997)'
_computing_structure_solution 'SHELXS-97 (Sheldrick, 1990)'
_diffrn_ambient_temperature 293(2)
_diffrn_measured_fraction_theta_full 0.977
_diffrn_measured_fraction_theta_max 0.977
_diffrn_radiation_monochromator graphite
_diffrn_radiation_source 'fine-focus sealed tube'
_diffrn_radiation_type MoK\a
_diffrn_radiation_wavelength 0.71073
_diffrn_reflns_av_R_equivalents 0.0560
_diffrn_reflns_av_sigmaI/netI 0.1012
_diffrn_reflns_limit_h_max 10
_diffrn_reflns_limit_h_min -10
_diffrn_reflns_limit_k_max 13
_diffrn_reflns_limit_k_min -13
_diffrn_reflns_limit_l_max 16
_diffrn_reflns_limit_l_min -18
_diffrn_reflns_number 10032
_diffrn_reflns_theta_full 26.00
_diffrn_reflns_theta_max 26.00
_diffrn_reflns_theta_min 1.42
_exptl_absorpt_coefficient_mu 0.283
_exptl_absorpt_correction_T_max 1.000000
_exptl_absorpt_correction_T_min 0.461261
_exptl_absorpt_correction_type multi-scan
_exptl_absorpt_process_details sadabs
_exptl_crystal_density_diffrn 1.341
_exptl_crystal_F_000 564
_exptl_crystal_size_max 0.30
_exptl_crystal_size_mid 0.25
_exptl_crystal_size_min 0.20
_refine_diff_density_max 0.287
_refine_diff_density_min -0.485
_refine_diff_density_rms 0.059
_refine_ls_extinction_method none
_refine_ls_goodness_of_fit_ref 0.941
_refine_ls_hydrogen_treatment constr
_refine_ls_matrix_type full
_refine_ls_number_parameters 336
_refine_ls_number_reflns 5138
_refine_ls_number_restraints 0
_refine_ls_restrained_S_all 0.941
_refine_ls_R_factor_all 0.1493
_refine_ls_R_factor_gt 0.0611
_refine_ls_shift/su_max 0.000
_refine_ls_shift/su_mean 0.000
_refine_ls_structure_factor_coef Fsqd
_refine_ls_weighting_details 'calc w=1/[\s^2^(Fo^2^)+(0.0948P)^2^+0.0000P] where P=(Fo^2^+2Fc^2^)/3'
_refine_ls_weighting_scheme calc
_refine_ls_wR_factor_gt 0.1431
_refine_ls_wR_factor_ref 0.1922
_reflns_number_gt 2424
_reflns_number_total 5138
_reflns_threshold_expression >2sigma(I)
_cod_data_source_file jo1020773_si_006.cif
_cod_data_source_block 100113a
_cod_original_cell_volume 1340.9(10)
_cod_original_sg_symbol_H-M 'P -1 '
_cod_database_code 4025970

loop_
_symmetry_equiv_pos_as_xyz
'x, y, z'
'-x, -y, -z'

loop_
_atom_site_label
_atom_site_type_symbol
_atom_site_fract_x
_atom_site_fract_y
_atom_site_fract_z
_atom_site_U_iso_or_equiv
_atom_site_adp_type
_atom_site_occupancy
_atom_site_symmetry_multiplicity
_atom_site_calc_flag
_atom_site_refinement_flags
Cl1 Cl 0.47990(14) 0.82150(11) 0.37875(8) 0.0713(4) Uani 1 1 d .
Cl2 Cl 0.10379(15) 1.07592(12) 0.09324(8) 0.0811(4) Uani 1 1 d .
O1 O 0.2783(3) 0.4933(2) 0.33722(17) 0.0506(7) Uani 1 1 d .
O6 O 0.7652(3) 0.5936(3) 0.34238(18) 0.0583(8) Uani 1 1 d .
O2 O 0.3642(3) 0.4219(3) 0.15677(18) 0.0641(8) Uani 1 1 d .
O4 O 0.7140(3) 0.4679(3) 0.17492(17) 0.0572(7) Uani 1 1 d .
O3 O 0.5804(4) 0.6620(3) 0.1508(2) 0.0667(8) Uani 1 1 d .
O5 O 0.7005(4) 0.4187(3) 0.4381(2) 0.0855(11) Uani 1 1 d .
C2 C 0.5485(4) 0.5034(3) 0.2944(2) 0.0437(9) Uani 1 1 d .
C1 C 0.3962(4) 0.5793(4) 0.3264(2) 0.0456(9) Uani 1 1 d .
H1 H 0.4198 0.5935 0.3879 0.055 Uiso 1 1 calc R
C6 C 0.6811(4) 0.4970(4) 0.3673(3) 0.0503(10) Uani 1 1 d .
C21 C 0.3557(4) 0.8173(4) 0.2850(2) 0.0473(10) Uani 1 1 d .
C8 C 0.5224(4) 0.2272(4) 0.1806(3) 0.0485(10) Uani 1 1 d .
C5 C 0.6117(5) 0.5586(4) 0.1975(3) 0.0501(10) Uani 1 1 d .
C22 C 0.2889(4) 0.9321(4) 0.2321(3) 0.0531(10) Uani 1 1 d .
H22 H 0.3111 1.0074 0.2458 0.064 Uiso 1 1 calc R
C23 C 0.1888(5) 0.9324(4) 0.1589(3) 0.0548(11) Uani 1 1 d .
C20 C 0.3282(4) 0.7029(4) 0.2667(2) 0.0455(9) Uani 1 1 d .
C14 C 0.2447(5) 0.2721(4) 0.3675(3) 0.0507(10) Uani 1 1 d .
C7 C 0.4542(5) 0.3441(4) 0.2089(3) 0.0483(10) Uani 1 1 d .
C24 C 0.1573(5) 0.8205(4) 0.1383(3) 0.0628(12) Uani 1 1 d .
H24 H 0.0897 0.8211 0.0889 0.075 Uiso 1 1 calc R
C3 C 0.5019(4) 0.3686(4) 0.3033(2) 0.0446(9) Uani 1 1 d .
H3 H 0.5869 0.3052 0.3334 0.053 Uiso 1 1 calc R
C15 C 0.2785(5) 0.1523(4) 0.4191(3) 0.0596(11) Uani 1 1 d .
H15 H 0.3722 0.1304 0.4536 0.071 Uiso 1 1 calc R
C4 C 0.3566(4) 0.3696(4) 0.3674(3) 0.0491(10) Uani 1 1 d .
H4 H 0.3953 0.3602 0.4313 0.059 Uiso 1 1 calc R
C9 C 0.6147(5) 0.1282(4) 0.2389(3) 0.0574(11) Uani 1 1 d .
H9 H 0.6319 0.1308 0.3006 0.069 Uiso 1 1 calc R
C13 C 0.4984(5) 0.2188(4) 0.0892(3) 0.0625(12) Uani 1 1 d .
H13 H 0.4344 0.2826 0.0496 0.075 Uiso 1 1 calc R
C10 C 0.6813(5) 0.0257(4) 0.2059(4) 0.0734(13) Uani 1 1 d .
H10 H 0.7417 -0.0406 0.2455 0.088 Uiso 1 1 calc R
C25 C 0.2272(5) 0.7075(4) 0.1916(3) 0.0589(11) Uani 1 1 d .
H25 H 0.2063 0.6324 0.1771 0.071 Uiso 1 1 calc R
C11 C 0.6574(6) 0.0224(5) 0.1132(4) 0.0794(15) Uani 1 1 d .
H11 H 0.7033 -0.0454 0.0904 0.095 Uiso 1 1 calc R
C28 C 0.8915(5) 0.6009(5) 0.4082(3) 0.0688(13) Uani 1 1 d .
H28A H 0.9801 0.5393 0.4040 0.083 Uiso 1 1 calc R
H28B H 0.8539 0.5824 0.4713 0.083 Uiso 1 1 calc R
C16 C 0.1748(7) 0.0615(5) 0.4212(3) 0.0772(14) Uani 1 1 d .
H16 H 0.1990 -0.0200 0.4568 0.093 Uiso 1 1 calc R
C26 C 0.7727(6) 0.4968(5) 0.0807(3) 0.0869(16) Uani 1 1 d .
H26A H 0.8341 0.5676 0.0729 0.104 Uiso 1 1 calc R
H26B H 0.6853 0.5196 0.0362 0.104 Uiso 1 1 calc R
C19 C 0.1038(5) 0.3036(4) 0.3150(3) 0.0706(13) Uani 1 1 d .
H19 H 0.0801 0.3845 0.2783 0.085 Uiso 1 1 calc R
C18 C -0.0005(6) 0.2145(6) 0.3175(4) 0.0829(15) Uani 1 1 d .
H18 H -0.0949 0.2365 0.2837 0.099 Uiso 1 1 calc R
C12 C 0.5665(6) 0.1189(5) 0.0561(4) 0.0773(14) Uani 1 1 d .
H12 H 0.5507 0.1168 -0.0058 0.093 Uiso 1 1 calc R
C29 C 0.9411(5) 0.7294(5) 0.3854(3) 0.0814(15) Uani 1 1 d .
H29A H 0.9710 0.7495 0.3216 0.122 Uiso 1 1 calc R
H29B H 1.0289 0.7329 0.4248 0.122 Uiso 1 1 calc R
H29C H 0.8555 0.7892 0.3950 0.122 Uiso 1 1 calc R
C27 C 0.8708(7) 0.3856(5) 0.0641(4) 0.0993(18) Uani 1 1 d .
H27A H 0.9650 0.3710 0.1020 0.149 Uiso 1 1 calc R
H27B H 0.8978 0.3998 -0.0002 0.149 Uiso 1 1 calc R
H27C H 0.8137 0.3133 0.0797 0.149 Uiso 1 1 calc R
C17 C 0.0349(7) 0.0948(6) 0.3693(4) 0.0810(15) Uani 1 1 d .
H17 H -0.0348 0.0352 0.3699 0.097 Uiso 1 1 calc R

loop_
_atom_site_aniso_label
_atom_site_aniso_U_11
_atom_site_aniso_U_22
_atom_site_aniso_U_33
_atom_site_aniso_U_23
_atom_site_aniso_U_13
_atom_site_aniso_U_12
Cl1 0.0716(8) 0.0703(8) 0.0723(7) -0.0148(6) -0.0310(6) -0.0122(6)
Cl2 0.0804(9) 0.0755(9) 0.0774(8) -0.0055(7) -0.0244(7) 0.0107(7)
O1 0.0377(15) 0.0539(17) 0.0620(17) -0.0141(14) 0.0067(13) -0.0106(13)
O6 0.0441(16) 0.073(2) 0.0554(16) -0.0048(15) -0.0135(13) -0.0164(15)
O2 0.066(2) 0.074(2) 0.0492(16) -0.0141(15) -0.0167(15) 0.0091(16)
O4 0.0530(18) 0.0647(19) 0.0494(16) -0.0041(14) 0.0118(13) -0.0044(15)
O3 0.068(2) 0.062(2) 0.0581(18) 0.0059(16) 0.0122(15) 0.0024(17)
O5 0.091(3) 0.102(3) 0.0537(18) 0.0162(19) -0.0319(18) -0.036(2)
C2 0.038(2) 0.053(2) 0.038(2) -0.0065(18) -0.0037(17) -0.0060(18)
C1 0.042(2) 0.058(3) 0.040(2) -0.0141(19) 0.0026(17) -0.014(2)
C6 0.036(2) 0.069(3) 0.045(2) -0.011(2) -0.0022(19) -0.011(2)
C21 0.035(2) 0.061(3) 0.047(2) -0.013(2) -0.0057(18) -0.0058(19)
C8 0.041(2) 0.058(3) 0.049(2) -0.012(2) 0.0002(18) -0.012(2)
C5 0.043(2) 0.059(3) 0.047(2) -0.010(2) -0.0006(19) -0.006(2)
C22 0.047(2) 0.058(3) 0.056(2) -0.014(2) -0.006(2) -0.008(2)
C23 0.050(3) 0.062(3) 0.050(2) -0.010(2) -0.0029(19) 0.002(2)
C20 0.037(2) 0.060(3) 0.041(2) -0.015(2) 0.0000(17) -0.0033(19)
C14 0.048(3) 0.061(3) 0.045(2) -0.012(2) 0.0045(19) -0.015(2)
C7 0.044(2) 0.059(3) 0.041(2) -0.007(2) 0.0010(19) -0.013(2)
C24 0.056(3) 0.080(3) 0.051(2) -0.016(2) -0.020(2) 0.002(2)
C3 0.039(2) 0.053(2) 0.039(2) -0.0049(18) -0.0032(17) -0.0045(18)
C15 0.062(3) 0.064(3) 0.053(3) -0.010(2) 0.005(2) -0.017(2)
C4 0.049(2) 0.060(3) 0.041(2) -0.011(2) 0.0053(18) -0.013(2)
C9 0.052(3) 0.065(3) 0.058(3) -0.017(2) -0.001(2) -0.010(2)
C13 0.070(3) 0.067(3) 0.055(3) -0.017(2) -0.003(2) -0.015(2)
C10 0.064(3) 0.061(3) 0.095(4) -0.021(3) -0.004(3) -0.001(2)
C25 0.059(3) 0.066(3) 0.054(2) -0.019(2) -0.011(2) -0.007(2)
C11 0.072(4) 0.084(4) 0.095(4) -0.045(3) 0.012(3) -0.016(3)
C28 0.045(3) 0.091(4) 0.072(3) -0.020(3) -0.021(2) -0.010(2)
C16 0.097(4) 0.066(3) 0.071(3) -0.011(3) 0.020(3) -0.029(3)
C26 0.096(4) 0.088(4) 0.067(3) -0.001(3) 0.039(3) 0.002(3)
C19 0.059(3) 0.074(3) 0.079(3) -0.008(3) -0.007(2) -0.023(3)
C18 0.058(3) 0.097(4) 0.100(4) -0.023(3) -0.005(3) -0.030(3)
C12 0.087(4) 0.087(4) 0.068(3) -0.034(3) 0.002(3) -0.017(3)
C29 0.056(3) 0.102(4) 0.093(4) -0.026(3) -0.005(3) -0.030(3)
C27 0.104(4) 0.105(4) 0.100(4) -0.040(3) 0.048(3) -0.024(4)
C17 0.076(4) 0.090(4) 0.089(4) -0.031(3) 0.014(3) -0.037(3)

loop_
_atom_type_symbol
_atom_type_description
_atom_type_scat_dispersion_real
_atom_type_scat_dispersion_imag
_atom_type_scat_source
C C 0.0033 0.0016 'International Tables Vol C Tables 4.2.6.8 and 6.1.1.4'
H H 0.0000 0.0000 'International Tables Vol C Tables 4.2.6.8 and 6.1.1.4'
O O 0.0106 0.0060 'International Tables Vol C Tables 4.2.6.8 and 6.1.1.4'
Cl Cl 0.1484 0.1585 'International Tables Vol C Tables 4.2.6.8 and 6.1.1.4'

loop_
_geom_angle_atom_site_label_1
_geom_angle_atom_site_label_2
_geom_angle_atom_site_label_3
_geom_angle
C4 O1 C1 107.3(3)
C6 O6 C28 116.0(3)
C5 O4 C26 115.6(3)
C3 C2 C5 112.6(3)
C3 C2 C6 108.1(3)
C5 C2 C6 107.7(3)
C3 C2 C1 104.1(3)
C5 C2 C1 116.9(3)
C6 C2 C1 107.1(3)
O1 C1 C20 108.5(3)
O1 C1 C2 104.7(3)
C20 C1 C2 120.1(3)
O1 C1 H1 107.7
C20 C1 H1 107.7
C2 C1 H1 107.7
O5 C6 O6 124.7(4)
O5 C6 C2 124.3(4)
O6 C6 C2 110.9(3)
C20 C21 C22 122.8(3)
C20 C21 Cl1 120.1(3)
C22 C21 Cl1 117.1(3)
C9 C8 C13 117.7(4)
C9 C8 C7 124.1(3)
C13 C8 C7 118.1(4)
O3 C5 O4 125.1(4)
O3 C5 C2 127.5(4)
O4 C5 C2 107.3(3)
C23 C22 C21 118.7(4)
C23 C22 H22 120.6
C21 C22 H22 120.6
C22 C23 C24 120.5(4)
C22 C23 Cl2 118.8(3)
C24 C23 Cl2 120.7(3)
C21 C20 C25 116.6(4)
C21 C20 C1 122.4(3)
C25 C20 C1 121.0(3)
C15 C14 C19 118.9(4)
C15 C14 C4 120.6(4)
C19 C14 C4 120.6(4)
O2 C7 C8 120.4(3)
O2 C7 C3 119.6(3)
C8 C7 C3 120.0(3)
C23 C24 C25 119.5(4)
C23 C24 H24 120.3
C25 C24 H24 120.3
C7 C3 C2 112.3(3)
C7 C3 C4 110.3(3)
C2 C3 C4 101.8(3)
C7 C3 H3 110.7
C2 C3 H3 110.7
C4 C3 H3 110.7
C14 C15 C16 121.2(4)
C14 C15 H15 119.4
C16 C15 H15 119.4
O1 C4 C14 110.8(3)
O1 C4 C3 103.7(3)
C14 C4 C3 117.8(3)
O1 C4 H4 108.0
C14 C4 H4 108.0
C3 C4 H4 108.0
C10 C9 C8 120.6(4)
C10 C9 H9 119.7
C8 C9 H9 119.7
C12 C13 C8 121.6(4)
C12 C13 H13 119.2
C8 C13 H13 119.2
C9 C10 C11 119.8(5)
C9 C10 H10 120.1
C11 C10 H10 120.1
C24 C25 C20 121.9(4)
C24 C25 H25 119.1
C20 C25 H25 119.1
C12 C11 C10 119.7(4)
C12 C11 H11 120.2
C10 C11 H11 120.2
O6 C28 C29 109.1(4)
O6 C28 H28A 109.9
C29 C28 H28A 109.9
O6 C28 H28B 109.9
C29 C28 H28B 109.9
H28A C28 H28B 108.3
C17 C16 C15 119.0(5)
C17 C16 H16 120.5
C15 C16 H16 120.5
O4 C26 C27 109.1(4)
O4 C26 H26A 109.9
C27 C26 H26A 109.9
O4 C26 H26B 109.9
C27 C26 H26B 109.9
H26A C26 H26B 108.3
C18 C19 C14 120.2(5)
C18 C19 H19 119.9
C14 C19 H19 119.9
C17 C18 C19 120.3(5)
C17 C18 H18 119.9
C19 C18 H18 119.9
C11 C12 C13 120.5(4)
C11 C12 H12 119.8
C13 C12 H12 119.8
C28 C29 H29A 109.5
C28 C29 H29B 109.5
H29A C29 H29B 109.5
C28 C29 H29C 109.5
H29A C29 H29C 109.5
H29B C29 H29C 109.5
C26 C27 H27A 109.5
C26 C27 H27B 109.5
H27A C27 H27B 109.5
C26 C27 H27C 109.5
H27A C27 H27C 109.5
H27B C27 H27C 109.5
C18 C17 C16 120.3(5)
C18 C17 H17 119.8
C16 C17 H17 119.8

loop_
_geom_bond_atom_site_label_1
_geom_bond_atom_site_label_2
_geom_bond_distance
Cl1 C21 1.758(4)
Cl2 C23 1.735(4)
O1 C4 1.419(4)
O1 C1 1.440(4)
O6 C6 1.329(5)
O6 C28 1.475(4)
O2 C7 1.215(4)
O4 C5 1.350(4)
O4 C26 1.459(5)
O3 C5 1.188(5)
O5 C6 1.194(5)
C2 C3 1.549(5)
C2 C5 1.547(5)
C2 C6 1.550(5)
C2 C1 1.597(5)
C1 C20 1.498(5)
C1 H1 0.9800
C21 C20 1.383(5)
C21 C22 1.386(5)
C8 C9 1.391(5)
C8 C13 1.389(5)
C8 C7 1.493(5)
C22 C23 1.378(5)
C22 H22 0.9300
C23 C24 1.380(6)
C20 C25 1.394(5)
C14 C15 1.363(5)
C14 C19 1.403(6)
C14 C4 1.510(5)
C7 C3 1.540(5)
C24 C25 1.383(5)
C24 H24 0.9300
C3 C4 1.564(5)
C3 H3 0.9800
C15 C16 1.399(6)
C15 H15 0.9300
C4 H4 0.9800
C9 C10 1.387(5)
C9 H9 0.9300
C13 C12 1.369(6)
C13 H13 0.9300
C10 C11 1.392(6)
C10 H10 0.9300
C25 H25 0.9300
C11 C12 1.362(6)
C11 H11 0.9300
C28 C29 1.481(6)
C28 H28A 0.9700
C28 H28B 0.9700
C16 C17 1.391(7)
C16 H16 0.9300
C26 C27 1.468(6)
C26 H26A 0.9700
C26 H26B 0.9700
C19 C18 1.387(6)
C19 H19 0.9300
C18 C17 1.364(7)
C18 H18 0.9300
C12 H12 0.9300
C29 H29A 0.9600
C29 H29B 0.9600
C29 H29C 0.9600
C27 H27A 0.9600
C27 H27B 0.9600
C27 H27C 0.9600
C17 H17 0.9300
